data_7219962
loop_
_publ_author_name
'Bai, Shi-Qiang'
'Jiang, Lu'
'Sun, Bin'
'Young, David James'
'Hor, T. S. Andy'

_publ_section_title
;
 Five Cu(i) and Zn(ii) clusters and coordination polymers of
 2-pyridyl-1,2,3-triazoles: synthesis, structures and luminescence
 properties
;
_journal_issue 17
_journal_name_full CrystEngComm
_journal_page_first 3305
_journal_paper_doi 10.1039/C4CE02282C
_journal_volume 17
_journal_year 2015
_chemical_formula_sum 'C11 H14 Cl2 N4 Zn'
_chemical_formula_weight 338.53
_chemical_name_systematic
;
 ?
;
_space_group_crystal_system triclinic
_space_group_IT_number 2
_space_group_name_Hall '-P 1'
_space_group_name_H-M_alt 'P -1'
_symmetry_space_group_name_Hall '-P 1'
_symmetry_space_group_name_H-M 'P -1'
_atom_sites_solution_hydrogens geom
_audit_creation_method SHELXL-2014
_audit_update_record
;
2015-01-07 deposited with the CCDC.
2015-03-18 downloaded from the CCDC.
;
_cell_angle_alpha 91.2260(11)
_cell_angle_beta 101.3998(12)
_cell_angle_gamma 111.3897(10)
_cell_formula_units_Z 2
_cell_length_a 7.1708(4)
_cell_length_b 8.4435(4)
_cell_length_c 12.2732(6)
_cell_measurement_reflns_used 9293
_cell_measurement_temperature 100(2)
_cell_measurement_theta_max 28.29
_cell_measurement_theta_min 2.60
_cell_volume 674.70(6)
_computing_cell_refinement 'Bruker DUO'
_computing_data_collection 'Bruker DUO'
_computing_data_reduction 'Bruker SAINT'
_computing_molecular_graphics 'Bruker SHELXTL'
_computing_publication_material 'Bruker SHELXTL'
_computing_structure_refinement 'Bruker SHELXTL'
_computing_structure_solution 'Bruker SHELXTL'
_diffrn_ambient_temperature 100(2)
_diffrn_measured_fraction_theta_full 1.000
_diffrn_measured_fraction_theta_max 0.999
_diffrn_measurement_device_type 'APEX DUO'
_diffrn_measurement_method 'phi and omega scans'
_diffrn_radiation_type MoK\a
_diffrn_radiation_wavelength 0.71073
_diffrn_reflns_av_R_equivalents 0.0264
_diffrn_reflns_av_unetI/netI 0.0141
_diffrn_reflns_Laue_measured_fraction_full 1.000
_diffrn_reflns_Laue_measured_fraction_max 0.999
_diffrn_reflns_limit_h_max 9
_diffrn_reflns_limit_h_min -9
_diffrn_reflns_limit_k_max 10
_diffrn_reflns_limit_k_min -11
_diffrn_reflns_limit_l_max 16
_diffrn_reflns_limit_l_min -16
_diffrn_reflns_number 24861
_diffrn_reflns_point_group_measured_fraction_full 1.000
_diffrn_reflns_point_group_measured_fraction_max 0.999
_diffrn_reflns_theta_full 25.242
_diffrn_reflns_theta_max 28.303
_diffrn_reflns_theta_min 1.702
_diffrn_source 'sealed tube'
_exptl_absorpt_coefficient_mu 2.202
_exptl_absorpt_correction_T_max 0.7457
_exptl_absorpt_correction_T_min 0.4752
_exptl_absorpt_correction_type multi-scan
_exptl_absorpt_process_details 'SADABS, (Sheldrick 2008)'
_exptl_crystal_colour colorless
_exptl_crystal_density_diffrn 1.666
_exptl_crystal_density_method 'not measured'
_exptl_crystal_description block
_exptl_crystal_F_000 344
_exptl_crystal_size_max 0.400
_exptl_crystal_size_mid 0.300
_exptl_crystal_size_min 0.080
_refine_diff_density_max 0.396
_refine_diff_density_min -0.313
_refine_diff_density_rms 0.056
_refine_ls_extinction_method none
_refine_ls_goodness_of_fit_ref 1.057
_refine_ls_hydrogen_treatment constr
_refine_ls_matrix_type full
_refine_ls_number_parameters 163
_refine_ls_number_reflns 3368
_refine_ls_number_restraints 0
_refine_ls_restrained_S_all 1.057
_refine_ls_R_factor_all 0.0186
_refine_ls_R_factor_gt 0.0181
_refine_ls_shift/su_max 0.001
_refine_ls_shift/su_mean 0.000
_refine_ls_structure_factor_coef Fsqd
_refine_ls_weighting_details 'w=1/[\s^2^(Fo^2^)+(0.0148P)^2^+0.5309P] where P=(Fo^2^+2Fc^2^)/3'
_refine_ls_weighting_scheme calc
_refine_ls_wR_factor_gt 0.0442
_refine_ls_wR_factor_ref 0.0444
_reflns_Friedel_coverage 0.000
_reflns_number_gt 3291
_reflns_number_total 3368
_reflns_threshold_expression 'I > 2\s(I)'
_cod_data_source_file c4ce02282c1.cif
_cod_data_source_block 4
_cod_depositor_comments 'Adding full bibliography for 7219959--7219963.cif.'
_cod_database_code 7219962
_shelx_space_group_comment
;
The symmetry employed for this shelxl refinement is uniquely defined
by the following loop, which should always be used as a source of
symmetry information in preference to the above space-group names.
They are only intended as comments.
;
_shelx_estimated_absorpt_t_min 0.473
_shelx_estimated_absorpt_t_max 0.844
_shelxl_version_number 2014-3

loop_
_space_group_symop_operation_xyz
'x, y, z'
'-x, -y, -z'

loop_
_atom_site_label
_atom_site_type_symbol
_atom_site_fract_x
_atom_site_fract_y
_atom_site_fract_z
_atom_site_U_iso_or_equiv
_atom_site_adp_type
_atom_site_occupancy
_atom_site_site_symmetry_order
_atom_site_calc_flag
_atom_site_refinement_flags_posn
_atom_site_refinement_flags_adp
Zn1 Zn 0.53510(2) -0.19730(2) 0.76510(2) 0.00988(4) Uani 1 1 d . .
Cl1 Cl 0.37329(5) -0.16349(4) 0.59852(3) 0.02054(7) Uani 1 1 d . .
Cl2 Cl 0.34901(5) -0.24487(4) 0.89548(3) 0.01570(7) Uani 1 1 d . .
N1 N 0.80904(16) 0.01351(13) 0.82312(9) 0.00987(19) Uani 1 1 d . .
N2 N 0.66149(16) 0.37213(13) 0.75588(9) 0.0123(2) Uani 1 1 d . .
N3 N 0.59909(16) 0.48223(13) 0.80194(9) 0.0118(2) Uani 1 1 d . .
N4 N 0.64863(16) 0.61742(13) 0.74500(9) 0.01092(19) Uani 1 1 d . .
C1 C 0.98137(19) -0.01793(16) 0.85844(10) 0.0115(2) Uani 1 1 d . .
H1A H 0.9744 -0.1319 0.8475 0.014 Uiso 1 1 calc R U
C2 C 1.16729(19) 0.10722(17) 0.90970(10) 0.0136(2) Uani 1 1 d . .
H2A H 1.2850 0.0796 0.9340 0.016 Uiso 1 1 calc R U
C3 C 1.1792(2) 0.27408(17) 0.92513(11) 0.0151(2) Uani 1 1 d . .
H3A H 1.3051 0.3629 0.9604 0.018 Uiso 1 1 calc R U
C4 C 1.0040(2) 0.30881(16) 0.88808(11) 0.0147(2) Uani 1 1 d . .
H4A H 1.0086 0.4223 0.8972 0.018 Uiso 1 1 calc R U
C5 C 0.82165(19) 0.17625(15) 0.83748(10) 0.0110(2) Uani 1 1 d . .
C6 C 0.6250(2) 0.20590(15) 0.79903(12) 0.0152(2) Uani 1 1 d . .
H6A H 0.5314 0.1145 0.7398 0.018 Uiso 1 1 calc R U
H6B H 0.5568 0.1994 0.8624 0.018 Uiso 1 1 calc R U
C7 C 0.7505(2) 0.43369(16) 0.67028(11) 0.0151(2) Uani 1 1 d . .
H7A H 0.8055 0.3782 0.6245 0.018 Uiso 1 1 calc R U
C8 C 0.74406(19) 0.59387(16) 0.66380(11) 0.0127(2) Uani 1 1 d . .
C9 C 0.8225(2) 0.72704(16) 0.58818(11) 0.0165(3) Uani 1 1 d . .
H9A H 0.9675 0.7992 0.6220 0.020 Uiso 1 1 calc R U
H9B H 0.7424 0.8015 0.5818 0.020 Uiso 1 1 calc R U
C10 C 0.8095(2) 0.65229(18) 0.47196(11) 0.0183(3) Uani 1 1 d . .
H10A H 0.6658 0.5759 0.4391 0.022 Uiso 1 1 calc R U
H10B H 0.8956 0.5828 0.4775 0.022 Uiso 1 1 calc R U
C11 C 0.8807(2) 0.79111(19) 0.39548(12) 0.0217(3) Uani 1 1 d . .
H11A H 0.8701 0.7382 0.3215 0.032 Uiso 1 1 calc R U
H11B H 0.7941 0.8588 0.3887 0.032 Uiso 1 1 calc R U
H11C H 1.0238 0.8657 0.4270 0.032 Uiso 1 1 calc R U

loop_
_atom_site_aniso_label
_atom_site_aniso_U_11
_atom_site_aniso_U_22
_atom_site_aniso_U_33
_atom_site_aniso_U_23
_atom_site_aniso_U_13
_atom_site_aniso_U_12
Zn1 0.00984(7) 0.00684(7) 0.01337(8) 0.00098(5) 0.00214(5) 0.00383(5)
Cl1 0.02229(16) 0.02149(16) 0.01709(15) 0.00117(12) -0.00343(12) 0.01142(13)
Cl2 0.01341(14) 0.01528(14) 0.01947(15) 0.00174(11) 0.00741(11) 0.00468(11)
N1 0.0107(5) 0.0085(4) 0.0112(5) 0.0019(4) 0.0039(4) 0.0037(4)
N2 0.0133(5) 0.0079(4) 0.0179(5) 0.0015(4) 0.0054(4) 0.0054(4)
N3 0.0132(5) 0.0079(4) 0.0166(5) 0.0020(4) 0.0051(4) 0.0056(4)
N4 0.0121(5) 0.0080(4) 0.0133(5) 0.0017(4) 0.0035(4) 0.0042(4)
C1 0.0133(6) 0.0112(5) 0.0118(5) 0.0032(4) 0.0045(4) 0.0058(4)
C2 0.0111(6) 0.0176(6) 0.0123(6) 0.0042(5) 0.0039(5) 0.0050(5)
C3 0.0122(6) 0.0148(6) 0.0139(6) 0.0003(5) 0.0031(5) 0.0000(5)
C4 0.0161(6) 0.0093(5) 0.0174(6) -0.0002(5) 0.0056(5) 0.0025(5)
C5 0.0123(5) 0.0090(5) 0.0129(5) 0.0020(4) 0.0054(4) 0.0041(4)
C6 0.0130(6) 0.0074(5) 0.0272(7) 0.0051(5) 0.0064(5) 0.0048(4)
C7 0.0172(6) 0.0128(6) 0.0185(6) 0.0015(5) 0.0080(5) 0.0073(5)
C8 0.0135(6) 0.0120(5) 0.0137(6) 0.0008(4) 0.0039(5) 0.0054(5)
C9 0.0228(7) 0.0122(6) 0.0175(6) 0.0042(5) 0.0104(5) 0.0069(5)
C10 0.0209(7) 0.0179(6) 0.0142(6) 0.0016(5) 0.0041(5) 0.0048(5)
C11 0.0251(7) 0.0265(7) 0.0152(6) 0.0067(5) 0.0062(5) 0.0107(6)

loop_
_atom_type_symbol
_atom_type_description
_atom_type_scat_dispersion_real
_atom_type_scat_dispersion_imag
_atom_type_scat_source
C C 0.0033 0.0016 'International Tables Vol C Tables 4.2.6.8 and 6.1.1.4'
H H 0.0000 0.0000 'International Tables Vol C Tables 4.2.6.8 and 6.1.1.4'
N N 0.0061 0.0033 'International Tables Vol C Tables 4.2.6.8 and 6.1.1.4'
Cl Cl 0.1484 0.1585 'International Tables Vol C Tables 4.2.6.8 and 6.1.1.4'
Zn Zn 0.2839 1.4301 'International Tables Vol C Tables 4.2.6.8 and 6.1.1.4'

loop_
_geom_angle_atom_site_label_1
_geom_angle_atom_site_label_2
_geom_angle_atom_site_label_3
_geom_angle
_geom_angle_site_symmetry_1
_geom_angle_site_symmetry_3
N4 Zn1 N1 100.18(4) 1_545 .
N4 Zn1 Cl1 108.36(3) 1_545 .
N1 Zn1 Cl1 110.76(3) . .
N4 Zn1 Cl2 112.81(3) 1_545 .
N1 Zn1 Cl2 109.14(3) . .
Cl1 Zn1 Cl2 114.650(14) . .
C1 N1 C5 117.85(11) . .
C1 N1 Zn1 117.37(8) . .
C5 N1 Zn1 124.46(8) . .
N3 N2 C7 112.16(10) . .
N3 N2 C6 119.15(10) . .
C7 N2 C6 128.69(11) . .
N4 N3 N2 105.54(10) . .
N3 N4 C8 110.72(10) . .
N3 N4 Zn1 119.92(8) . 1_565
C8 N4 Zn1 128.24(8) . 1_565
N1 C1 C2 123.21(11) . .
C1 C2 C3 118.77(12) . .
C4 C3 C2 118.72(12) . .
C3 C4 C5 119.42(12) . .
N1 C5 C4 122.03(12) . .
N1 C5 C6 116.33(11) . .
C4 C5 C6 121.61(11) . .
N2 C6 C5 111.95(10) . .
N2 C7 C8 105.08(11) . .
N4 C8 C7 106.49(11) . .
N4 C8 C9 122.76(11) . .
C7 C8 C9 130.75(12) . .
C8 C9 C10 113.16(11) . .
C9 C10 C11 111.81(12) . .

loop_
_geom_bond_atom_site_label_1
_geom_bond_atom_site_label_2
_geom_bond_distance
_geom_bond_site_symmetry_2
Zn1 N4 2.0403(10) 1_545
Zn1 N1 2.0920(10) .
Zn1 Cl1 2.2218(4) .
Zn1 Cl2 2.2324(3) .
N1 C1 1.3483(16) .
N1 C5 1.3491(15) .
N2 N3 1.3286(14) .
N2 C7 1.3518(17) .
N2 C6 1.4620(15) .
N3 N4 1.3244(14) .
N4 C8 1.3644(16) .
N4 Zn1 2.0403(10) 1_565
C1 C2 1.3792(18) .
C2 C3 1.3865(18) .
C3 C4 1.3856(19) .
C4 C5 1.3894(17) .
C5 C6 1.5079(17) .
C7 C8 1.3733(17) .
C8 C9 1.4939(17) .
C9 C10 1.5190(18) .
C10 C11 1.5217(19) .

loop_
_geom_torsion_atom_site_label_1
_geom_torsion_atom_site_label_2
_geom_torsion_atom_site_label_3
_geom_torsion_atom_site_label_4
_geom_torsion
_geom_torsion_site_symmetry_1
_geom_torsion_site_symmetry_4
C7 N2 N3 N4 0.02(14) . .
C6 N2 N3 N4 -178.78(11) . .
N2 N3 N4 C8 -0.62(14) . .
N2 N3 N4 Zn1 168.26(8) . 1_565
C5 N1 C1 C2 1.07(18) . .
Zn1 N1 C1 C2 -172.76(9) . .
N1 C1 C2 C3 -0.56(19) . .
C1 C2 C3 C4 -0.23(19) . .
C2 C3 C4 C5 0.46(19) . .
C1 N1 C5 C4 -0.81(18) . .
Zn1 N1 C5 C4 172.55(9) . .
C1 N1 C5 C6 -178.84(11) . .
Zn1 N1 C5 C6 -5.48(15) . .
C3 C4 C5 N1 0.06(19) . .
C3 C4 C5 C6 177.99(12) . .
N3 N2 C6 C5 -122.56(12) . .
C7 N2 C6 C5 58.86(18) . .
N1 C5 C6 N2 -146.36(11) . .
C4 C5 C6 N2 35.60(17) . .
N3 N2 C7 C8 0.57(15) . .
C6 N2 C7 C8 179.23(12) . .
N3 N4 C8 C7 0.98(15) . .
Zn1 N4 C8 C7 -166.74(9) 1_565 .
N3 N4 C8 C9 -178.34(12) . .
Zn1 N4 C8 C9 13.94(18) 1_565 .
N2 C7 C8 N4 -0.90(14) . .
N2 C7 C8 C9 178.34(13) . .
N4 C8 C9 C10 -147.24(13) . .
C7 C8 C9 C10 33.6(2) . .
C8 C9 C10 C11 177.20(12) . .
